data_7243606
loop_
_publ_author_name
'Dailey, Maegan'
'Besson, Claire'

_publ_section_title
;
 Selective crystallization of four bis(phthalocyaninato)lanthanoid(iii)
 polymorphs
;
_journal_issue 40
_journal_name_full CrystEngComm
_journal_page_first 7151
_journal_page_last 7161
_journal_paper_doi 10.1039/D1CE00936B
_journal_volume 23
_journal_year 2021
_chemical_formula_moiety 'C64 H32 N16 Nd'
_chemical_formula_sum 'C64 H32 N16 Nd'
_chemical_formula_weight 1169.29
_chemical_name_common '(bis)phthalocyanine neodymium'
_chemical_name_systematic '[phthalocyaninato]-[phthalocyaninato-radical]neodymium(III)'
_space_group_crystal_system orthorhombic
_space_group_IT_number 19
_space_group_name_Hall 'P 2ac 2ab'
_space_group_name_H-M_alt 'P 21 21 21'
_atom_sites_solution_hydrogens geom
_atom_sites_solution_primary direct
_audit_creation_method SHELXL-2018/3
_audit_update_record
;
2021-07-17 deposited with the CCDC.	2021-09-24 downloaded from the CCDC.
;
_cell_angle_alpha 90
_cell_angle_beta 90
_cell_angle_gamma 90
_cell_formula_units_Z 4
_cell_length_a 8.852(2)
_cell_length_b 10.604(2)
_cell_length_c 50.844(12)
_cell_measurement_reflns_used 11392
_cell_measurement_temperature 100(2)
_cell_measurement_theta_max 28.0
_cell_measurement_theta_min 0.8
_cell_volume 4772.6(18)
_computing_cell_refinement 'SAINT V8.37A, Bruker-AXS'
_computing_data_collection 'APEX, Bruker-AXS'
_computing_data_reduction 'SAINT V8.37A, Bruker-AXS'
_computing_molecular_graphics 'WinGX (Farrugia, 2012)'
_computing_structure_refinement 'SHELXL-2018/3 (Sheldrick, 2018)'
_computing_structure_solution 'SHELXT 2014/5 (Sheldrick, 2014)'
_diffrn_ambient_temperature 100(2)
_diffrn_measured_fraction_theta_full 0.999
_diffrn_measured_fraction_theta_max 0.993
_diffrn_measurement_device_type 'Bruker Smart APEX II'
_diffrn_measurement_method 'Omega scans'
_diffrn_radiation_probe x-ray
_diffrn_radiation_type MoK\a
_diffrn_radiation_wavelength 0.71073
_diffrn_reflns_av_R_equivalents 0.0613
_diffrn_reflns_av_unetI/netI 0.0469
_diffrn_reflns_Laue_measured_fraction_full 0.999
_diffrn_reflns_Laue_measured_fraction_max 0.993
_diffrn_reflns_limit_h_max 11
_diffrn_reflns_limit_h_min -11
_diffrn_reflns_limit_k_max 13
_diffrn_reflns_limit_k_min -13
_diffrn_reflns_limit_l_max 64
_diffrn_reflns_limit_l_min -66
_diffrn_reflns_number 69514
_diffrn_reflns_point_group_measured_fraction_full 0.999
_diffrn_reflns_point_group_measured_fraction_max 0.988
_diffrn_reflns_theta_full 25.500
_diffrn_reflns_theta_max 28.009
_diffrn_reflns_theta_min 2.266
_diffrn_source 'fine-focused sealed tube'
_diffrn_source_type 'Bruker Smart APEX II'
_exptl_absorpt_coefficient_mu 1.154
_exptl_absorpt_correction_T_max 0.9744
_exptl_absorpt_correction_T_min 0.8905
_exptl_absorpt_correction_type multi-scan
_exptl_absorpt_process_details 'SADABS-2014/5. G. Sheldrick'
_exptl_crystal_colour 'dark green'
_exptl_crystal_density_diffrn 1.627
_exptl_crystal_description block
_exptl_crystal_F_000 2352
_exptl_crystal_recrystallization_method 'slow evaporation from chloroform'
_exptl_transmission_factor_max 0.95071
_exptl_transmission_factor_min 0.91311
_refine_diff_density_max 0.777
_refine_diff_density_min -0.918
_refine_diff_density_rms 0.082
_refine_ls_abs_structure_details
;
 Flack x determined using 4338 quotients [(I+)-(I-)]/[(I+)+(I-)]
 (Parsons, Flack and Wagner, Acta Cryst. B69 (2013) 249-259).
;
_refine_ls_abs_structure_Flack 0.004(5)
_refine_ls_extinction_method none
_refine_ls_goodness_of_fit_ref 0.859
_refine_ls_hydrogen_treatment constr
_refine_ls_matrix_type full
_refine_ls_number_parameters 730
_refine_ls_number_reflns 11389
_refine_ls_number_restraints 0
_refine_ls_restrained_S_all 0.859
_refine_ls_R_factor_all 0.0345
_refine_ls_R_factor_gt 0.0307
_refine_ls_shift/su_max 0.002
_refine_ls_shift/su_mean 0.000
_refine_ls_structure_factor_coef Fsqd
_refine_ls_weighting_details 'w=1/[\s^2^(Fo^2^)+(0.0515P)^2^+3.1914P] where P=(Fo^2^+2Fc^2^)/3'
_refine_ls_weighting_scheme calc
_refine_ls_wR_factor_gt 0.0720
_refine_ls_wR_factor_ref 0.0739
_reflns_Friedel_coverage 0.768
_reflns_Friedel_fraction_full 1.000
_reflns_Friedel_fraction_max 0.980
_reflns_number_gt 10691
_reflns_number_total 11389
_reflns_threshold_expression 'I > 2\s(I)'
_cod_data_source_file d1ce00936b2.cif
_cod_data_source_block NdPc2_P212121
_cod_depositor_comments 'Adding full bibliography for 7243585--7243607.cif.'
_cod_original_cell_volume 4772.5(19)
_cod_database_code 7243606
_shelx_shelxl_version_number 2018/3
_shelx_space_group_comment
;
The symmetry employed for this shelxl refinement is uniquely defined
by the following loop, which should always be used as a source of
symmetry information in preference to the above space-group names.
They are only intended as comments.
;

loop_
_space_group_symop_operation_xyz
'x, y, z'
'-x+1/2, -y, z+1/2'
'-x, y+1/2, -z+1/2'
'x+1/2, -y+1/2, -z'

loop_
_atom_site_label
_atom_site_type_symbol
_atom_site_fract_x
_atom_site_fract_y
_atom_site_fract_z
_atom_site_U_iso_or_equiv
_atom_site_adp_type
_atom_site_occupancy
_atom_site_site_symmetry_order
_atom_site_calc_flag
_atom_site_refinement_flags_posn
_atom_site_refinement_flags_adp
_atom_site_refinement_flags_occupancy
_atom_site_disorder_assembly
_atom_site_disorder_group
Nd01 Nd 0.21206(2) 0.57031(2) 0.62434(2) 0.01009(6) Uani 1 1 d . . . . .
N9 N 0.4745(4) 0.6157(3) 0.56769(7) 0.0140(7) Uani 1 1 d . . . . .
N3 N 0.0417(4) 0.5905(3) 0.55748(6) 0.0125(7) Uani 1 1 d . . . . .
N13 N 0.2091(5) 0.7223(3) 0.69032(6) 0.0144(7) Uani 1 1 d . . . . .
N7 N 0.1230(5) 0.3594(3) 0.68084(6) 0.0144(7) Uani 1 1 d . . . . .
N1 N 0.3256(4) 0.2550(3) 0.59657(7) 0.0139(8) Uani 1 1 d . . . . .
N15 N 0.5685(4) 0.4376(4) 0.65253(6) 0.0151(7) Uani 1 1 d . . . . .
N11 N 0.1225(4) 0.9052(3) 0.60574(7) 0.0141(7) Uani 1 1 d . . . . .
N5 N -0.1749(4) 0.6837(3) 0.64165(7) 0.0147(8) Uani 1 1 d . . . . .
N2 N 0.1787(4) 0.4408(3) 0.58464(6) 0.0121(7) Uani 1 1 d . . . . .
N12 N 0.1846(4) 0.7804(3) 0.64439(6) 0.0128(7) Uani 1 1 d . . . . .
C55 C 0.4759(5) 0.4722(4) 0.69772(8) 0.0152(9) Uani 1 1 d . . . . .
C52 C 0.4127(5) 0.4666(4) 0.75073(9) 0.0209(10) Uani 1 1 d . . . . .
H52 H 0.391585 0.462502 0.768628 0.025 Uiso 1 1 calc R U . . .
C23 C -0.0625(5) 0.5090(4) 0.69851(8) 0.0141(8) Uani 1 1 d . . . . .
C22 C -0.0657(5) 0.4861(4) 0.72526(8) 0.0186(9) Uani 1 1 d . . . . .
H22 H -0.008412 0.421962 0.732756 0.022 Uiso 1 1 calc R U . . .
N14 N 0.3738(4) 0.5900(3) 0.66371(7) 0.0135(7) Uani 1 1 d . . . . .
C39 C 0.2276(6) 0.8795(4) 0.56116(8) 0.0155(8) Uani 1 1 d . . . . .
C46 C -0.0183(5) 0.9453(4) 0.69736(8) 0.0170(9) Uani 1 1 d . . . . .
H46 H -0.001044 0.910050 0.713837 0.020 Uiso 1 1 calc R U . . .
C50 C 0.3718(5) 0.5558(4) 0.70869(8) 0.0148(8) Uani 1 1 d . . . . .
N10 N 0.2963(5) 0.7372(3) 0.59359(6) 0.0138(7) Uani 1 1 d . . . . .
C7 C 0.2144(5) 0.4296(4) 0.53967(7) 0.0142(7) Uani 1 1 d . . . . .
C54 C 0.5521(5) 0.3845(4) 0.71313(8) 0.0179(9) Uani 1 1 d . . . . .
H54 H 0.622092 0.329082 0.705910 0.021 Uiso 1 1 calc R U . . .
C27 C 0.3200(5) 0.1196(4) 0.68731(8) 0.0164(9) Uani 1 1 d . . . . .
H27 H 0.282821 0.142664 0.703728 0.020 Uiso 1 1 calc R U . . .
C38 C 0.1614(5) 0.9746(4) 0.54636(9) 0.0193(9) Uani 1 1 d . . . . .
H38 H 0.092926 1.030984 0.553744 0.023 Uiso 1 1 calc R U . . .
N4 N -0.0321(4) 0.6145(3) 0.60322(6) 0.0123(7) Uani 1 1 d . . . . .
N6 N 0.0005(4) 0.5184(3) 0.65425(7) 0.0127(7) Uani 1 1 d . . . . .
C20 C -0.2447(5) 0.6577(4) 0.72933(8) 0.0200(10) Uani 1 1 d . . . . .
H20 H -0.304499 0.707942 0.740110 0.024 Uiso 1 1 calc R U . . .
C18 C -0.1504(5) 0.6049(4) 0.68715(8) 0.0152(9) Uani 1 1 d . . . . .
C2 C 0.2987(6) 0.3316(4) 0.55119(8) 0.0137(8) Uani 1 1 d . . . . .
C42 C 0.0244(5) 0.9506(4) 0.65013(8) 0.0155(9) Uani 1 1 d . . . . .
C48 C 0.1547(5) 0.7918(4) 0.67059(8) 0.0143(8) Uani 1 1 d . . . . .
C36 C 0.3058(6) 0.8984(4) 0.50880(8) 0.0227(10) Uani 1 1 d . . . . .
H36 H 0.331163 0.906149 0.491128 0.027 Uiso 1 1 calc R U . . .
C35 C 0.3721(6) 0.8034(4) 0.52378(8) 0.0193(9) Uani 1 1 d . . . . .
H35 H 0.442157 0.748080 0.516516 0.023 Uiso 1 1 calc R U . . .
C47 C 0.0511(5) 0.8975(4) 0.67485(9) 0.0161(9) Uani 1 1 d . . . . .
C19 C -0.2439(5) 0.6795(4) 0.70227(8) 0.0172(10) Uani 1 1 d . . . . .
H19 H -0.303972 0.741738 0.694738 0.021 Uiso 1 1 calc R U . . .
C21 C -0.1580(5) 0.5627(5) 0.74050(8) 0.0222(9) Uani 1 1 d . . . . .
H21 H -0.161885 0.549994 0.758584 0.027 Uiso 1 1 calc R U . . .
C53 C 0.5182(6) 0.3837(4) 0.74019(9) 0.0223(10) Uani 1 1 d . . . . .
H53 H 0.567239 0.326734 0.751187 0.027 Uiso 1 1 calc R U . . .
C12 C -0.3011(6) 0.9050(4) 0.55387(8) 0.0200(9) Uani 1 1 d . . . . .
H12 H -0.332185 0.951914 0.539392 0.024 Uiso 1 1 calc R U . . .
C34 C 0.3296(5) 0.7947(4) 0.54992(8) 0.0152(9) Uani 1 1 d . . . . .
C37 C 0.2023(6) 0.9818(4) 0.51981(9) 0.0243(10) Uani 1 1 d . . . . .
H37 H 0.159310 1.043888 0.509273 0.029 Uiso 1 1 calc R U . . .
C24 C 0.0290(5) 0.4558(4) 0.67715(8) 0.0127(9) Uani 1 1 d . . . . .
C11 C -0.1928(5) 0.8117(4) 0.55052(8) 0.0165(9) Uani 1 1 d . . . . .
H11 H -0.150333 0.795885 0.534113 0.020 Uiso 1 1 calc R U . . .
C45 C -0.1136(6) 1.0471(4) 0.69415(9) 0.0241(11) Uani 1 1 d . . . . .
H45 H -0.159560 1.081921 0.708902 0.029 Uiso 1 1 calc R U . . .
C3 C 0.3893(6) 0.2536(4) 0.53612(8) 0.0189(9) Uani 1 1 d . . . . .
H3 H 0.443702 0.187885 0.543678 0.023 Uiso 1 1 calc R U . . .
C41 C 0.1140(5) 0.8764(4) 0.63141(8) 0.0150(9) Uani 1 1 d . . . . .
C26 C 0.2921(6) 0.1920(4) 0.66526(7) 0.0135(8) Uani 1 1 d . . . . .
C62 C 0.7269(5) 0.4107(4) 0.56152(8) 0.0160(8) Uani 1 1 d . . . . .
H62 H 0.706346 0.442909 0.544886 0.019 Uiso 1 1 calc R U . . .
C6 C 0.2197(6) 0.4523(4) 0.51299(8) 0.0196(9) Uani 1 1 d . . . . .
H6 H 0.163422 0.516699 0.505358 0.023 Uiso 1 1 calc R U . . .
C28 C 0.4060(5) 0.0108(4) 0.68402(9) 0.0198(9) Uani 1 1 d . . . . .
H28 H 0.426892 -0.040098 0.698469 0.024 Uiso 1 1 calc R U . . .
C29 C 0.4613(6) -0.0230(5) 0.65917(9) 0.0250(11) Uani 1 1 d . . . . .
H29 H 0.518258 -0.096135 0.657408 0.030 Uiso 1 1 calc R U . . .
C56 C 0.4774(5) 0.4980(4) 0.66918(8) 0.0147(8) Uani 1 1 d . . . . .
C8 C 0.1384(5) 0.4950(4) 0.56121(8) 0.0119(8) Uani 1 1 d . . . . .
N8 N 0.2116(5) 0.3440(3) 0.63586(6) 0.0129(7) Uani 1 1 d . . . . .
C61 C 0.8376(5) 0.3203(4) 0.56541(9) 0.0184(9) Uani 1 1 d . . . . .
H61 H 0.891031 0.289811 0.550996 0.022 Uiso 1 1 calc R U . . .
C51 C 0.3376(5) 0.5554(4) 0.73542(8) 0.0181(9) Uani 1 1 d . . . . .
H51 H 0.268195 0.611394 0.742644 0.022 Uiso 1 1 calc R U . . .
C40 C 0.2097(6) 0.8419(4) 0.58882(7) 0.0135(8) Uani 1 1 d . . . . .
C1 C 0.2694(5) 0.3393(4) 0.57953(8) 0.0136(8) Uani 1 1 d . . . . .
C49 C 0.3116(5) 0.6303(4) 0.68695(8) 0.0140(9) Uani 1 1 d . . . . .
C10 C -0.1501(5) 0.7427(4) 0.57256(8) 0.0142(8) Uani 1 1 d . . . . .
C63 C 0.6478(5) 0.4513(4) 0.58362(8) 0.0137(8) Uani 1 1 d . . . . .
C17 C -0.1102(5) 0.6061(4) 0.65887(8) 0.0134(8) Uani 1 1 d . . . . .
C33 C 0.3731(5) 0.7074(4) 0.57113(8) 0.0143(8) Uani 1 1 d . . . . .
C31 C 0.3483(5) 0.1591(4) 0.64056(8) 0.0149(9) Uani 1 1 d . . . . .
C16 C -0.1392(5) 0.6845(4) 0.61596(8) 0.0135(8) Uani 1 1 d . . . . .
C43 C -0.0729(6) 1.0515(4) 0.64706(9) 0.0202(10) Uani 1 1 d . . . . .
H43 H -0.090870 1.086263 0.630565 0.024 Uiso 1 1 calc R U . . .
C4 C 0.3959(6) 0.2772(5) 0.50915(9) 0.0233(10) Uani 1 1 d . . . . .
H4 H 0.456793 0.227082 0.498524 0.028 Uiso 1 1 calc R U . . .
C5 C 0.3128(6) 0.3747(4) 0.49789(9) 0.0243(11) Uani 1 1 d . . . . .
H5 H 0.319600 0.388485 0.479866 0.029 Uiso 1 1 calc R U . . .
C58 C 0.6786(5) 0.4030(4) 0.60872(8) 0.0141(9) Uani 1 1 d . . . . .
C25 C 0.2026(6) 0.3069(4) 0.66151(8) 0.0133(8) Uani 1 1 d . . . . .
C15 C -0.2141(6) 0.7683(4) 0.59721(7) 0.0152(8) Uani 1 1 d . . . . .
C13 C -0.3646(6) 0.9302(5) 0.57854(9) 0.0234(9) Uani 1 1 d . . . . .
H13 H -0.435591 0.994301 0.580273 0.028 Uiso 1 1 calc R U . . .
C44 C -0.1433(7) 1.0995(4) 0.66951(10) 0.0273(11) Uani 1 1 d . . . . .
H44 H -0.210237 1.166648 0.668026 0.033 Uiso 1 1 calc R U . . .
C14 C -0.3224(5) 0.8600(5) 0.60051(8) 0.0218(10) Uani 1 1 d . . . . .
H14 H -0.365944 0.874703 0.616866 0.026 Uiso 1 1 calc R U . . .
C9 C -0.0381(5) 0.6432(4) 0.57688(8) 0.0133(8) Uani 1 1 d . . . . .
C30 C 0.4329(6) 0.0503(4) 0.63719(9) 0.0221(10) Uani 1 1 d . . . . .
H30 H 0.469255 0.027320 0.620712 0.027 Uiso 1 1 calc R U . . .
C57 C 0.5717(5) 0.4627(3) 0.62670(9) 0.0132(8) Uani 1 1 d . . . . .
C64 C 0.5247(5) 0.5434(4) 0.58729(8) 0.0136(9) Uani 1 1 d . . . . .
C32 C 0.2947(5) 0.2570(3) 0.62217(8) 0.0128(7) Uani 1 1 d . . . . .
N16 N 0.4802(4) 0.5441(3) 0.61301(7) 0.0137(7) Uani 1 1 d . . . . .
C60 C 0.8708(6) 0.2740(4) 0.59034(9) 0.0202(9) Uani 1 1 d . . . . .
H60 H 0.946562 0.213915 0.592237 0.024 Uiso 1 1 calc R U . . .
C59 C 0.7932(6) 0.3154(4) 0.61251(8) 0.0178(8) Uani 1 1 d . . . . .
H59 H 0.817055 0.285595 0.629208 0.021 Uiso 1 1 calc R U . . .

loop_
_atom_site_aniso_label
_atom_site_aniso_U_11
_atom_site_aniso_U_22
_atom_site_aniso_U_33
_atom_site_aniso_U_23
_atom_site_aniso_U_13
_atom_site_aniso_U_12
Nd01 0.01158(10) 0.01124(9) 0.00745(9) 0.00024(8) 0.00044(9) -0.00054(9)
N9 0.0135(18) 0.0173(17) 0.0113(17) 0.0030(14) 0.0009(14) -0.0012(15)
N3 0.0135(17) 0.0153(18) 0.0086(15) -0.0002(13) 0.0009(13) 0.0000(14)
N13 0.0178(17) 0.0134(15) 0.0120(15) -0.0017(12) -0.0004(17) -0.0020(17)
N7 0.022(2) 0.0137(17) 0.0075(16) -0.0008(13) 0.0004(15) -0.0017(16)
N1 0.017(2) 0.0150(17) 0.0095(16) 0.0001(13) -0.0005(13) -0.0013(14)
N15 0.0152(17) 0.0185(17) 0.0116(16) 0.0012(15) -0.0005(13) -0.0006(17)
N11 0.0167(19) 0.0130(17) 0.0128(16) 0.0014(13) -0.0007(14) -0.0019(15)
N5 0.015(2) 0.0174(18) 0.0116(16) -0.0004(13) 0.0010(13) 0.0005(14)
N2 0.0134(18) 0.0117(16) 0.0111(15) 0.0008(13) 0.0017(12) 0.0003(14)
N12 0.015(2) 0.0135(16) 0.0096(16) 0.0015(13) 0.0003(13) 0.0002(14)
C55 0.015(2) 0.017(2) 0.013(2) 0.0008(16) -0.0009(17) -0.0044(17)
C52 0.023(2) 0.030(3) 0.0093(19) 0.0066(17) -0.0022(17) -0.0010(19)
C23 0.012(2) 0.015(2) 0.015(2) 0.0007(16) 0.0038(16) -0.0012(17)
C22 0.021(2) 0.024(2) 0.011(2) 0.0030(17) 0.0025(17) 0.003(2)
N14 0.0147(18) 0.0119(17) 0.0138(16) 0.0003(13) 0.0003(14) -0.0026(15)
C39 0.016(2) 0.0152(18) 0.0148(19) 0.0025(15) 0.0000(18) -0.0025(18)
C46 0.022(2) 0.015(2) 0.0139(19) -0.0010(16) 0.0012(17) -0.0027(18)
C50 0.014(2) 0.016(2) 0.0146(19) 0.0002(16) -0.0009(16) -0.0026(18)
N10 0.0148(18) 0.0140(16) 0.0127(16) 0.0010(12) -0.0017(16) -0.0014(16)
C7 0.0151(19) 0.0147(17) 0.0128(17) -0.0013(15) 0.0005(17) -0.004(2)
C54 0.017(2) 0.023(2) 0.014(2) 0.0023(17) 0.0006(17) -0.0001(18)
C27 0.017(3) 0.018(2) 0.014(2) 0.0020(16) -0.0002(16) -0.0027(17)
C38 0.023(2) 0.0171(19) 0.018(2) 0.0012(17) -0.0001(18) 0.0007(18)
N4 0.0127(18) 0.0148(17) 0.0092(16) -0.0023(13) 0.0014(14) -0.0006(14)
N6 0.0150(18) 0.0150(16) 0.0083(16) 0.0006(13) -0.0001(14) -0.0023(15)
C20 0.020(3) 0.025(2) 0.015(2) -0.0025(17) 0.0079(16) 0.0029(18)
C18 0.015(2) 0.019(2) 0.012(2) -0.0009(15) 0.0036(16) -0.0012(17)
C2 0.015(2) 0.0149(18) 0.0109(18) -0.0012(14) 0.0014(18) 0.0004(19)
C42 0.020(2) 0.011(2) 0.0153(19) -0.0006(15) -0.0001(17) -0.0004(17)
C48 0.017(2) 0.0124(19) 0.014(2) -0.0011(16) -0.0016(16) -0.0026(17)
C36 0.031(3) 0.025(2) 0.0117(19) 0.0041(16) 0.002(2) 0.000(2)
C35 0.022(2) 0.021(2) 0.015(2) 0.0016(17) 0.0024(18) 0.0004(19)
C47 0.017(2) 0.013(2) 0.019(2) -0.0029(15) -0.0027(17) -0.0016(16)
C19 0.016(2) 0.019(2) 0.017(2) 0.0034(16) 0.0019(16) 0.0012(16)
C21 0.024(2) 0.033(2) 0.0091(18) -0.001(2) 0.0025(16) 0.004(2)
C53 0.025(3) 0.025(2) 0.017(2) 0.0087(18) -0.0036(19) 0.002(2)
C12 0.024(2) 0.022(2) 0.0135(19) 0.0039(15) -0.0026(18) -0.001(2)
C34 0.014(2) 0.017(2) 0.015(2) 0.0033(16) -0.0032(16) -0.0022(16)
C37 0.034(3) 0.0196(19) 0.019(2) 0.0083(17) -0.003(2) 0.000(2)
C24 0.018(2) 0.013(2) 0.0073(18) -0.0002(14) 0.0006(16) -0.0050(16)
C11 0.016(2) 0.021(2) 0.0123(18) 0.0020(15) -0.0003(17) -0.0017(18)
C45 0.031(3) 0.021(2) 0.020(2) -0.0037(17) 0.008(2) 0.003(2)
C3 0.025(3) 0.014(2) 0.017(2) -0.0003(16) 0.0045(19) 0.0040(18)
C41 0.017(2) 0.0131(18) 0.015(2) 0.0003(15) -0.0021(16) -0.0042(17)
C26 0.014(2) 0.0123(18) 0.0141(18) -0.0006(14) 0.0019(19) -0.0023(19)
C62 0.017(2) 0.017(2) 0.0136(18) 0.0013(15) 0.0025(17) -0.0049(19)
C6 0.024(2) 0.021(2) 0.0135(19) 0.0011(15) -0.0013(19) 0.005(2)
C28 0.022(2) 0.019(2) 0.018(2) 0.0037(17) -0.0039(18) 0.002(2)
C29 0.029(3) 0.023(2) 0.023(2) 0.0027(19) -0.001(2) 0.010(2)
C56 0.015(2) 0.018(2) 0.011(2) -0.0013(16) -0.0023(16) -0.0051(19)
C8 0.0135(19) 0.014(2) 0.0081(18) -0.0012(14) 0.0000(16) -0.0059(18)
N8 0.0177(17) 0.0155(15) 0.0055(14) -0.0030(12) 0.0009(16) 0.0016(17)
C61 0.019(2) 0.017(2) 0.019(2) -0.0043(17) 0.0057(17) -0.0002(17)
C51 0.020(2) 0.021(2) 0.0129(19) -0.0016(17) -0.0003(16) -0.0012(19)
C40 0.016(2) 0.0124(17) 0.0124(18) 0.0018(14) -0.003(2) -0.003(2)
C1 0.014(2) 0.0137(17) 0.0126(18) -0.0018(14) -0.0004(17) -0.0025(17)
C49 0.012(2) 0.019(2) 0.0118(19) -0.0006(15) -0.0010(16) -0.0026(17)
C10 0.014(2) 0.015(2) 0.013(2) -0.0014(16) 0.0023(16) -0.0027(17)
C63 0.0131(19) 0.013(2) 0.0149(19) 0.0022(15) 0.0000(16) -0.0017(16)
C17 0.012(2) 0.018(2) 0.0097(19) -0.0004(15) 0.0015(16) -0.0010(16)
C33 0.014(2) 0.017(2) 0.0118(19) 0.0009(16) 0.0001(16) -0.0042(18)
C31 0.016(2) 0.0155(19) 0.013(2) 0.0029(16) -0.0009(17) -0.0017(18)
C16 0.012(2) 0.0138(19) 0.0148(19) 0.0028(15) 0.0003(16) -0.0032(17)
C43 0.026(2) 0.017(2) 0.017(2) 0.0039(17) 0.0024(18) 0.0033(19)
C4 0.031(3) 0.026(2) 0.013(2) -0.0046(18) 0.0046(19) 0.010(2)
C5 0.035(3) 0.027(2) 0.010(2) 0.0006(17) 0.0040(19) 0.008(2)
C58 0.014(2) 0.015(2) 0.0134(19) -0.0003(15) 0.0010(15) -0.0016(15)
C25 0.015(2) 0.0112(17) 0.0137(18) 0.0018(14) 0.0023(19) -0.0029(19)
C15 0.0142(19) 0.0195(19) 0.0120(18) 0.0009(15) -0.0024(19) -0.002(2)
C13 0.022(2) 0.026(2) 0.023(2) 0.002(2) -0.0016(19) 0.012(2)
C44 0.036(3) 0.020(2) 0.026(2) 0.0002(18) 0.006(2) 0.006(2)
C14 0.025(3) 0.028(2) 0.012(2) 0.0023(17) 0.0067(17) 0.0082(19)
C9 0.013(2) 0.016(2) 0.0109(19) -0.0009(16) -0.0024(16) -0.0023(17)
C30 0.026(3) 0.025(2) 0.016(2) 0.0009(18) 0.0047(18) 0.010(2)
C57 0.0152(19) 0.0109(17) 0.0136(19) -0.0001(15) 0.0004(18) -0.0025(14)
C64 0.011(2) 0.015(2) 0.014(2) -0.0002(15) 0.0001(16) -0.0018(16)
C32 0.0085(17) 0.0123(16) 0.0175(19) -0.0025(15) 0.001(2) 0.0008(16)
N16 0.0132(18) 0.0183(19) 0.0097(16) 0.0000(13) -0.0021(13) -0.0001(14)
C60 0.020(2) 0.019(2) 0.021(2) -0.0002(18) 0.0035(19) 0.0017(19)
C59 0.017(2) 0.018(2) 0.018(2) 0.0026(15) 0.000(2) -0.001(2)

loop_
_atom_type_symbol
_atom_type_description
_atom_type_scat_dispersion_real
_atom_type_scat_dispersion_imag
_atom_type_scat_source
C C 0.0033 0.0016 'International Tables Vol C Tables 4.2.6.8 and 6.1.1.4'
H H 0.0000 0.0000 'International Tables Vol C Tables 4.2.6.8 and 6.1.1.4'
N N 0.0061 0.0033 'International Tables Vol C Tables 4.2.6.8 and 6.1.1.4'
Nd Nd -0.1943 3.0179 'International Tables Vol C Tables 4.2.6.8 and 6.1.1.4'

loop_
_geom_angle_atom_site_label_1
_geom_angle_atom_site_label_2
_geom_angle_atom_site_label_3
_geom_angle
_geom_angle_site_symmetry_1
_geom_angle_site_symmetry_3
_geom_angle_publ_flag
N4 Nd01 N16 140.19(11) . . ?
N4 Nd01 N2 69.04(11) . . ?
N16 Nd01 N2 81.98(11) . . ?
N4 Nd01 N12 85.50(11) . . ?
N16 Nd01 N12 107.14(12) . . ?
N2 Nd01 N12 146.43(11) . . ?
N4 Nd01 N14 147.95(12) . . ?
N16 Nd01 N14 68.88(12) . . ?
N2 Nd01 N14 141.44(12) . . ?
N12 Nd01 N14 69.23(11) . . ?
N4 Nd01 N8 106.69(13) . . ?
N16 Nd01 N8 86.97(13) . . ?
N2 Nd01 N8 69.63(11) . . ?
N12 Nd01 N8 141.34(11) . . ?
N14 Nd01 N8 83.73(11) . . ?
N4 Nd01 N6 69.23(12) . . ?
N16 Nd01 N6 148.17(12) . . ?
N2 Nd01 N6 106.82(11) . . ?
N12 Nd01 N6 82.66(12) . . ?
N14 Nd01 N6 87.68(12) . . ?
N8 Nd01 N6 68.72(12) . . ?
N4 Nd01 N10 81.53(12) . . ?
N16 Nd01 N10 69.04(12) . . ?
N2 Nd01 N10 85.22(11) . . ?
N12 Nd01 N10 69.18(11) . . ?
N14 Nd01 N10 106.08(12) . . ?
N8 Nd01 N10 147.60(12) . . ?
N6 Nd01 N10 140.80(12) . . ?
C64 N9 C33 123.0(4) . . ?
C9 N3 C8 123.4(3) . . ?
C48 N13 C49 123.3(4) . . ?
C25 N7 C24 123.2(4) . . ?
C32 N1 C1 123.1(4) . . ?
C56 N15 C57 122.6(4) . . ?
C40 N11 C41 123.0(4) . . ?
C17 N5 C16 122.8(4) . . ?
C1 N2 C8 108.5(3) . . ?
C1 N2 Nd01 121.7(3) . . ?
C8 N2 Nd01 120.7(3) . . ?
C48 N12 C41 108.5(4) . . ?
C48 N12 Nd01 120.3(3) . . ?
C41 N12 Nd01 121.3(3) . . ?
C54 C55 C50 121.3(4) . . ?
C54 C55 C56 132.4(4) . . ?
C50 C55 C56 106.3(4) . . ?
C53 C52 C51 122.3(4) . . ?
C53 C52 H52 118.9 . . ?
C51 C52 H52 118.9 . . ?
C22 C23 C18 121.4(4) . . ?
C22 C23 C24 132.2(4) . . ?
C18 C23 C24 106.2(4) . . ?
C23 C22 C21 117.3(4) . . ?
C23 C22 H22 121.4 . . ?
C21 C22 H22 121.4 . . ?
C56 N14 C49 108.5(3) . . ?
C56 N14 Nd01 119.6(3) . . ?
C49 N14 Nd01 119.5(3) . . ?
C38 C39 C34 121.3(4) . . ?
C38 C39 C40 132.1(4) . . ?
C34 C39 C40 106.6(4) . . ?
C45 C46 C47 117.2(4) . . ?
C45 C46 H46 121.4 . . ?
C47 C46 H46 121.4 . . ?
C51 C50 C55 122.1(4) . . ?
C51 C50 C49 131.4(4) . . ?
C55 C50 C49 106.4(4) . . ?
C33 N10 C40 108.5(3) . . ?
C33 N10 Nd01 120.9(3) . . ?
C40 N10 Nd01 121.5(3) . . ?
C6 C7 C2 121.4(4) . . ?
C6 C7 C8 132.1(4) . . ?
C2 C7 C8 106.4(3) . . ?
C55 C54 C53 116.9(4) . . ?
C55 C54 H54 121.6 . . ?
C53 C54 H54 121.6 . . ?
C26 C27 C28 117.5(4) . . ?
C26 C27 H27 121.3 . . ?
C28 C27 H27 121.3 . . ?
C39 C38 C37 116.9(4) . . ?
C39 C38 H38 121.5 . . ?
C37 C38 H38 121.5 . . ?
C16 N4 C9 108.3(4) . . ?
C16 N4 Nd01 120.4(3) . . ?
C9 N4 Nd01 120.1(3) . . ?
C24 N6 C17 108.4(3) . . ?
C24 N6 Nd01 119.5(3) . . ?
C17 N6 Nd01 119.7(3) . . ?
C21 C20 C19 121.4(4) . . ?
C21 C20 H20 119.3 . . ?
C19 C20 H20 119.3 . . ?
C19 C18 C23 121.2(4) . . ?
C19 C18 C17 132.9(4) . . ?
C23 C18 C17 105.8(4) . . ?
C3 C2 C7 121.2(4) . . ?
C3 C2 C1 132.8(4) . . ?
C7 C2 C1 105.9(4) . . ?
C43 C42 C47 121.2(4) . . ?
C43 C42 C41 132.7(4) . . ?
C47 C42 C41 106.0(4) . . ?
N13 C48 N12 127.9(4) . . ?
N13 C48 C47 122.5(4) . . ?
N12 C48 C47 109.5(4) . . ?
C37 C36 C35 121.2(4) . . ?
C37 C36 H36 119.4 . . ?
C35 C36 H36 119.4 . . ?
C34 C35 C36 117.3(4) . . ?
C34 C35 H35 121.3 . . ?
C36 C35 H35 121.3 . . ?
C46 C47 C42 121.2(4) . . ?
C46 C47 C48 132.5(4) . . ?
C42 C47 C48 106.3(4) . . ?
C18 C19 C20 117.2(4) . . ?
C18 C19 H19 121.4 . . ?
C20 C19 H19 121.4 . . ?
C22 C21 C20 121.4(4) . . ?
C22 C21 H21 119.3 . . ?
C20 C21 H21 119.3 . . ?
C52 C53 C54 121.0(4) . . ?
C52 C53 H53 119.5 . . ?
C54 C53 H53 119.5 . . ?
C11 C12 C13 121.5(4) . . ?
C11 C12 H12 119.2 . . ?
C13 C12 H12 119.2 . . ?
C35 C34 C39 121.7(4) . . ?
C35 C34 C33 132.4(4) . . ?
C39 C34 C33 105.9(4) . . ?
C36 C37 C38 121.6(4) . . ?
C36 C37 H37 119.2 . . ?
C38 C37 H37 119.2 . . ?
N7 C24 N6 127.5(4) . . ?
N7 C24 C23 122.4(4) . . ?
N6 C24 C23 110.0(4) . . ?
C12 C11 C10 117.6(4) . . ?
C12 C11 H11 121.2 . . ?
C10 C11 H11 121.2 . . ?
C46 C45 C44 122.2(4) . . ?
C46 C45 H45 118.9 . . ?
C44 C45 H45 118.9 . . ?
C2 C3 C4 117.5(4) . . ?
C2 C3 H3 121.3 . . ?
C4 C3 H3 121.3 . . ?
N11 C41 N12 127.9(4) . . ?
N11 C41 C42 122.6(4) . . ?
N12 C41 C42 109.5(3) . . ?
C27 C26 C31 121.9(4) . . ?
C27 C26 C25 131.6(4) . . ?
C31 C26 C25 106.5(3) . . ?
C61 C62 C63 117.0(4) . . ?
C61 C62 H62 121.5 . . ?
C63 C62 H62 121.5 . . ?
C7 C6 C5 117.3(4) . . ?
C7 C6 H6 121.3 . . ?
C5 C6 H6 121.3 . . ?
C27 C28 C29 120.7(4) . . ?
C27 C28 H28 119.6 . . ?
C29 C28 H28 119.6 . . ?
C30 C29 C28 121.4(4) . . ?
C30 C29 H29 119.3 . . ?
C28 C29 H29 119.3 . . ?
N15 C56 N14 128.3(4) . . ?
N15 C56 C55 122.7(4) . . ?
N14 C56 C55 109.0(4) . . ?
N3 C8 N2 127.3(4) . . ?
N3 C8 C7 123.2(4) . . ?
N2 C8 C7 109.5(4) . . ?
C25 N8 C32 108.8(3) . . ?
C25 N8 Nd01 120.5(2) . . ?
C32 N8 Nd01 122.2(3) . . ?
C62 C61 C60 121.6(4) . . ?
C62 C61 H61 119.2 . . ?
C60 C61 H61 119.2 . . ?
C52 C51 C50 116.4(4) . . ?
C52 C51 H51 121.8 . . ?
C50 C51 H51 121.8 . . ?
N11 C40 N10 128.0(4) . . ?
N11 C40 C39 122.8(4) . . ?
N10 C40 C39 109.2(4) . . ?
N1 C1 N2 128.3(4) . . ?
N1 C1 C2 122.2(4) . . ?
N2 C1 C2 109.5(3) . . ?
N13 C49 N14 127.4(4) . . ?
N13 C49 C50 122.9(4) . . ?
N14 C49 C50 109.7(4) . . ?
C11 C10 C15 120.6(4) . . ?
C11 C10 C9 133.2(4) . . ?
C15 C10 C9 106.2(4) . . ?
C62 C63 C58 121.6(4) . . ?
C62 C63 C64 132.7(4) . . ?
C58 C63 C64 105.7(4) . . ?
N5 C17 N6 127.9(4) . . ?
N5 C17 C18 122.7(4) . . ?
N6 C17 C18 109.4(4) . . ?
N9 C33 N10 127.8(4) . . ?
N9 C33 C34 122.5(4) . . ?
N10 C33 C34 109.7(4) . . ?
C30 C31 C26 120.8(4) . . ?
C30 C31 C32 132.9(4) . . ?
C26 C31 C32 106.3(4) . . ?
N5 C16 N4 128.3(4) . . ?
N5 C16 C15 122.0(4) . . ?
N4 C16 C15 109.6(4) . . ?
C42 C43 C44 117.9(4) . . ?
C42 C43 H43 121.1 . . ?
C44 C43 H43 121.1 . . ?
C5 C4 C3 121.0(4) . . ?
C5 C4 H4 119.5 . . ?
C3 C4 H4 119.5 . . ?
C4 C5 C6 121.6(4) . . ?
C4 C5 H5 119.2 . . ?
C6 C5 H5 119.2 . . ?
C59 C58 C63 120.9(4) . . ?
C59 C58 C57 132.6(4) . . ?
C63 C58 C57 106.6(4) . . ?
N7 C25 N8 128.0(4) . . ?
N7 C25 C26 122.5(4) . . ?
N8 C25 C26 109.4(3) . . ?
C14 C15 C10 121.8(4) . . ?
C14 C15 C16 131.8(4) . . ?
C10 C15 C16 106.4(4) . . ?
C14 C13 C12 120.6(4) . . ?
C14 C13 H13 119.7 . . ?
C12 C13 H13 119.7 . . ?
C45 C44 C43 120.3(5) . . ?
C45 C44 H44 119.8 . . ?
C43 C44 H44 119.8 . . ?
C15 C14 C13 117.8(4) . . ?
C15 C14 H14 121.1 . . ?
C13 C14 H14 121.1 . . ?
N3 C9 N4 127.3(4) . . ?
N3 C9 C10 123.3(4) . . ?
N4 C9 C10 109.4(4) . . ?
C29 C30 C31 117.7(4) . . ?
C29 C30 H30 121.1 . . ?
C31 C30 H30 121.1 . . ?
N15 C57 N16 127.5(4) . . ?
N15 C57 C58 122.7(4) . . ?
N16 C57 C58 109.7(4) . . ?
N9 C64 N16 128.1(4) . . ?
N9 C64 C63 122.2(4) . . ?
N16 C64 C63 109.7(3) . . ?
N1 C32 N8 128.2(4) . . ?
N1 C32 C31 122.9(4) . . ?
N8 C32 C31 108.9(3) . . ?
C64 N16 C57 108.2(3) . . ?
C64 N16 Nd01 120.2(3) . . ?
C57 N16 Nd01 121.5(3) . . ?
C61 C60 C59 121.5(4) . . ?
C61 C60 H60 119.2 . . ?
C59 C60 H60 119.2 . . ?
C58 C59 C60 117.3(4) . . ?
C58 C59 H59 121.3 . . ?
C60 C59 H59 121.3 . . ?

loop_
_geom_bond_atom_site_label_1
_geom_bond_atom_site_label_2
_geom_bond_distance
_geom_bond_site_symmetry_2
_geom_bond_publ_flag
Nd01 N4 2.458(4) . ?
Nd01 N16 2.458(4) . ?
Nd01 N2 2.459(3) . ?
Nd01 N12 2.462(3) . ?
Nd01 N14 2.470(4) . ?
Nd01 N8 2.470(3) . ?
Nd01 N6 2.474(4) . ?
Nd01 N10 2.476(3) . ?
N9 C64 1.333(5) . ?
N9 C33 1.335(6) . ?
N3 C9 1.336(5) . ?
N3 C8 1.340(5) . ?
N13 C48 1.335(5) . ?
N13 C49 1.343(6) . ?
N7 C25 1.331(5) . ?
N7 C24 1.332(6) . ?
N1 C32 1.330(5) . ?
N1 C1 1.341(5) . ?
N15 C56 1.333(6) . ?
N15 C57 1.341(5) . ?
N11 C40 1.336(6) . ?
N11 C41 1.342(5) . ?
N5 C17 1.331(5) . ?
N5 C16 1.344(5) . ?
N2 C1 1.368(5) . ?
N2 C8 1.370(5) . ?
N12 C48 1.364(5) . ?
N12 C41 1.364(5) . ?
C55 C54 1.390(6) . ?
C55 C50 1.396(6) . ?
C55 C56 1.477(6) . ?
C52 C53 1.390(7) . ?
C52 C51 1.391(6) . ?
C52 H52 0.9300 . ?
C23 C22 1.382(6) . ?
C23 C18 1.405(6) . ?
C23 C24 1.467(6) . ?
C22 C21 1.388(6) . ?
C22 H22 0.9300 . ?
N14 C56 1.367(6) . ?
N14 C49 1.372(5) . ?
C39 C38 1.388(6) . ?
C39 C34 1.397(6) . ?
C39 C40 1.470(5) . ?
C46 C45 1.379(6) . ?
C46 C47 1.394(6) . ?
C46 H46 0.9300 . ?
C50 C51 1.392(6) . ?
C50 C49 1.459(6) . ?
N10 C33 1.366(5) . ?
N10 C40 1.372(6) . ?
C7 C6 1.379(5) . ?
C7 C2 1.407(6) . ?
C7 C8 1.460(5) . ?
C54 C53 1.408(6) . ?
C54 H54 0.9300 . ?
C27 C26 1.381(6) . ?
C27 C28 1.392(6) . ?
C27 H27 0.9300 . ?
C38 C37 1.400(6) . ?
C38 H38 0.9300 . ?
N4 C16 1.367(6) . ?
N4 C9 1.375(5) . ?
N6 C24 1.364(5) . ?
N6 C17 1.372(5) . ?
C20 C21 1.388(6) . ?
C20 C19 1.395(6) . ?
C20 H20 0.9300 . ?
C18 C19 1.379(6) . ?
C18 C17 1.481(6) . ?
C2 C3 1.384(6) . ?
C2 C1 1.466(5) . ?
C42 C43 1.382(6) . ?
C42 C47 1.397(6) . ?
C42 C41 1.467(6) . ?
C48 C47 1.464(6) . ?
C36 C37 1.391(7) . ?
C36 C35 1.392(6) . ?
C36 H36 0.9300 . ?
C35 C34 1.385(6) . ?
C35 H35 0.9300 . ?
C19 H19 0.9300 . ?
C21 H21 0.9300 . ?
C53 H53 0.9300 . ?
C12 C11 1.388(6) . ?
C12 C13 1.400(6) . ?
C12 H12 0.9300 . ?
C34 C33 1.472(6) . ?
C37 H37 0.9300 . ?
C11 C10 1.391(6) . ?
C11 H11 0.9300 . ?
C45 C44 1.396(7) . ?
C45 H45 0.9300 . ?
C3 C4 1.395(6) . ?
C3 H3 0.9300 . ?
C26 C31 1.395(6) . ?
C26 C25 1.465(6) . ?
C62 C61 1.385(6) . ?
C62 C63 1.392(6) . ?
C62 H62 0.9300 . ?
C6 C5 1.395(6) . ?
C6 H6 0.9300 . ?
C28 C29 1.401(7) . ?
C28 H28 0.9300 . ?
C29 C30 1.384(6) . ?
C29 H29 0.9300 . ?
N8 C25 1.365(5) . ?
N8 C32 1.370(5) . ?
C61 C60 1.391(6) . ?
C61 H61 0.9300 . ?
C51 H51 0.9300 . ?
C10 C15 1.402(6) . ?
C10 C9 1.464(6) . ?
C63 C58 1.402(6) . ?
C63 C64 1.475(6) . ?
C31 C30 1.386(6) . ?
C31 C32 1.475(5) . ?
C16 C15 1.462(6) . ?
C43 C44 1.396(7) . ?
C43 H43 0.9300 . ?
C4 C5 1.392(7) . ?
C4 H4 0.9300 . ?
C5 H5 0.9300 . ?
C58 C59 1.389(6) . ?
C58 C57 1.460(6) . ?
C15 C14 1.376(6) . ?
C13 C14 1.393(6) . ?
C13 H13 0.9300 . ?
C44 H44 0.9300 . ?
C14 H14 0.9300 . ?
C30 H30 0.9300 . ?
C57 N16 1.372(5) . ?
C64 N16 1.366(5) . ?
C60 C59 1.391(6) . ?
C60 H60 0.9300 . ?
C59 H59 0.9300 . ?
